data_1560049
loop_
_publ_author_name
'Rajkumar, Madhu'
'Desiraju, Gautam R.'

_publ_section_title
;
 Quaternary and quinary molecular solids based on structural inequivalence
 and combinatorial approaches: 2-nitroresorcinol and
 4,6-dichlororesorcinol
;
_journal_issue 2
_journal_name_full IUCrJ
_journal_page_first 178
_journal_page_last 185
_journal_paper_doi 10.1107/S2052252520016589
_journal_volume 8
_journal_year 2021
_chemical_formula_sum 'C18 H15 N3 O4'
_chemical_formula_weight 337.33
_space_group_crystal_system monoclinic
_space_group_IT_number 14
_space_group_name_Hall '-P 2ybc'
_space_group_name_H-M_alt 'P 1 21/c 1'
_atom_sites_solution_hydrogens mixed
_audit_creation_method SHELXL-2018/3
_cell_angle_alpha 90
_cell_angle_beta 92.337(7)
_cell_angle_gamma 90
_cell_formula_units_Z 4
_cell_length_a 17.9122(13)
_cell_length_b 7.4259(5)
_cell_length_c 12.1765(8)
_cell_measurement_reflns_used 13763
_cell_measurement_temperature 150(2)
_cell_measurement_theta_max 27.6
_cell_measurement_theta_min 3.2
_cell_volume 1618.30(19)
_computing_structure_refinement 'SHELXL-2018/3 (Sheldrick, 2018)'
_computing_structure_solution 'SHELXT 2014/5 (Sheldrick, 2014)'
_diffrn_ambient_temperature 150(2)
_diffrn_measured_fraction_theta_full 0.999
_diffrn_measured_fraction_theta_max 0.999
_diffrn_measurement_device_type 'Rigaku Mercury375R (2x2 bin mode)'
_diffrn_measurement_method 'profile data from \w-scans'
_diffrn_radiation_type MoK\a
_diffrn_radiation_wavelength 0.71075
_diffrn_reflns_av_R_equivalents 0.0403
_diffrn_reflns_av_unetI/netI 0.0333
_diffrn_reflns_Laue_measured_fraction_full 0.999
_diffrn_reflns_Laue_measured_fraction_max 0.999
_diffrn_reflns_limit_h_max 23
_diffrn_reflns_limit_h_min -23
_diffrn_reflns_limit_k_max 9
_diffrn_reflns_limit_k_min -9
_diffrn_reflns_limit_l_max 15
_diffrn_reflns_limit_l_min -15
_diffrn_reflns_number 16284
_diffrn_reflns_point_group_measured_fraction_full 0.999
_diffrn_reflns_point_group_measured_fraction_max 0.999
_diffrn_reflns_theta_full 25.242
_diffrn_reflns_theta_max 27.481
_diffrn_reflns_theta_min 3.214
_diffrn_source 'sealed tube'
_exptl_absorpt_coefficient_mu 0.100
_exptl_absorpt_correction_T_max 1.000
_exptl_absorpt_correction_T_min 0.818
_exptl_absorpt_correction_type multi-scan
_exptl_absorpt_process_details 'Jacobson, R. (1998) Private communication'
_exptl_crystal_colour Yellow
_exptl_crystal_density_diffrn 1.385
_exptl_crystal_description Block
_exptl_crystal_F_000 704
_exptl_crystal_size_max 0.200
_exptl_crystal_size_mid 0.200
_exptl_crystal_size_min 0.200
_refine_diff_density_max 0.249
_refine_diff_density_min -0.261
_refine_diff_density_rms 0.047
_refine_ls_extinction_method none
_refine_ls_goodness_of_fit_ref 1.027
_refine_ls_hydrogen_treatment mixed
_refine_ls_matrix_type full
_refine_ls_number_parameters 236
_refine_ls_number_reflns 3707
_refine_ls_number_restraints 0
_refine_ls_restrained_S_all 1.027
_refine_ls_R_factor_all 0.0563
_refine_ls_R_factor_gt 0.0425
_refine_ls_shift/su_max 0.001
_refine_ls_shift/su_mean 0.000
_refine_ls_structure_factor_coef Fsqd
_refine_ls_weighting_details 'w=1/[\s^2^(Fo^2^)+(0.0487P)^2^+0.5466P] where P=(Fo^2^+2Fc^2^)/3'
_refine_ls_weighting_scheme calc
_refine_ls_wR_factor_gt 0.1008
_refine_ls_wR_factor_ref 0.1078
_reflns_Friedel_coverage 0.000
_reflns_number_gt 2933
_reflns_number_total 3707
_reflns_threshold_expression 'I > 2\s(I)'
_cod_data_source_file yc5029.cif
_cod_data_source_block 9NRES-DPE-II
_cod_depositor_comments
;
The following automatic conversions were performed:

data item '_exptl_absorpt_correction_type' value 'Multi-scan' was
changed to 'multi-scan' in accordance with the
/home/data/users/saulius/crontab/automatic-downloads/rss-feeds/IUCr/lib/dictionaries/cif_core.dic
dictionary named 'cif_core.dic' version 2.4.2 last updated on
2011-04-26.

Automatic conversion script
Id: cif_fix_values 7556 2019-12-06 15:28:31Z antanas 

 Adding full bibliography for 1560041--1560072.cif.
;
_cod_original_sg_symbol_H-M 'P 21/c'
_cod_database_code 1560049
_shelx_shelxl_version_number 2018/3
_shelx_space_group_comment
;
The symmetry employed for this shelxl refinement is uniquely defined
by the following loop, which should always be used as a source of
symmetry information in preference to the above space-group names.
They are only intended as comments.
;
_shelx_estimated_absorpt_t_min 0.980
_shelx_estimated_absorpt_t_max 0.980

loop_
_space_group_symop_operation_xyz
'x, y, z'
'-x, y+1/2, -z+1/2'
'-x, -y, -z'
'x, -y-1/2, z-1/2'

loop_
_atom_site_label
_atom_site_type_symbol
_atom_site_fract_x
_atom_site_fract_y
_atom_site_fract_z
_atom_site_U_iso_or_equiv
_atom_site_adp_type
_atom_site_occupancy
_atom_site_site_symmetry_order
_atom_site_calc_flag
_atom_site_refinement_flags_posn
_atom_site_refinement_flags_adp
_atom_site_refinement_flags_occupancy
_atom_site_disorder_assembly
_atom_site_disorder_group
O001 O 0.84598(6) 0.14176(14) 0.79383(8) 0.0263(3) Uani 1 1 d . . . . .
H001 H 0.870566 0.232785 0.807436 0.039 Uiso 1 1 calc R U . . .
O002 O 0.65923(6) -0.10196(14) 0.55885(8) 0.0265(3) Uani 1 1 d . . . . .
H002 H 0.633943 -0.083770 0.502280 0.040 Uiso 1 1 calc R U . . .
O003 O 0.71992(6) -0.12122(15) 0.82946(8) 0.0322(3) Uani 1 1 d . . . . .
O004 O 0.78070(7) -0.26443(15) 0.70767(10) 0.0378(3) Uani 1 1 d . . . . .
N3 N 0.75081(7) -0.12920(16) 0.74151(10) 0.0225(3) Uani 1 1 d . . . . .
N1 N 0.91348(7) 0.44416(17) 0.86049(10) 0.0249(3) Uani 1 1 d . . . . .
N2 N 0.57684(7) -0.05617(18) 0.37171(10) 0.0257(3) Uani 1 1 d . . . . .
C2 C 0.70284(8) 0.04221(19) 0.58097(11) 0.0200(3) Uani 1 1 d . . . . .
C1 C 0.75126(8) 0.03328(18) 0.67354(11) 0.0192(3) Uani 1 1 d . . . . .
C6 C 0.79998(8) 0.17128(19) 0.70537(11) 0.0201(3) Uani 1 1 d . . . . .
C11 C 0.94985(8) 0.7850(2) 0.94646(11) 0.0225(3) Uani 1 1 d . . . . .
C3 C 0.70334(8) 0.1996(2) 0.51904(11) 0.0235(3) Uani 1 1 d . . . . .
H3 H 0.671866 0.211037 0.456779 0.028 Uiso 1 1 calc R U . . .
C17 C 0.51532(8) -0.02266(19) 0.15729(11) 0.0219(3) Uani 1 1 d . . . . .
C5 C 0.79905(8) 0.32735(19) 0.64239(12) 0.0227(3) Uani 1 1 d . . . . .
H5 H 0.830423 0.423021 0.661677 0.027 Uiso 1 1 calc R U . . .
C4 C 0.75089(8) 0.3393(2) 0.55045(12) 0.0242(3) Uani 1 1 d . . . . .
H4 H 0.750515 0.444101 0.508661 0.029 Uiso 1 1 calc R U . . .
C18 C 0.48157(8) -0.0022(2) 0.04614(12) 0.0249(3) Uani 1 1 d . . . . .
C13 C 0.61992(8) -0.0417(2) 0.28507(12) 0.0247(3) Uani 1 1 d . . . . .
H13 H 0.671487 -0.041738 0.297632 0.030 Uiso 1 1 calc R U . . .
C15 C 0.59230(8) -0.0269(2) 0.17836(12) 0.0251(3) Uani 1 1 d . . . . .
H15 H 0.624753 -0.019816 0.120807 0.030 Uiso 1 1 calc R U . . .
C10 C 1.00089(8) 0.6850(2) 0.88797(12) 0.0250(3) Uani 1 1 d . . . . .
H10 H 1.048293 0.730747 0.876681 0.030 Uiso 1 1 calc R U . . .
C16 C 0.47049(8) -0.0365(2) 0.24730(12) 0.0265(3) Uani 1 1 d . . . . .
H16 H 0.418753 -0.033400 0.237371 0.032 Uiso 1 1 calc R U . . .
C7 C 0.98076(8) 0.5181(2) 0.84698(12) 0.0257(3) Uani 1 1 d . . . . .
H7 H 1.015524 0.453650 0.808090 0.031 Uiso 1 1 calc R U . . .
C9 C 0.88026(8) 0.7079(2) 0.96030(13) 0.0270(3) Uani 1 1 d . . . . .
H9 H 0.844227 0.769146 0.998578 0.032 Uiso 1 1 calc R U . . .
C12 C 0.96634(9) 0.9640(2) 0.99265(12) 0.0251(3) Uani 1 1 d . . . . .
C8 C 0.86502(8) 0.5400(2) 0.91682(13) 0.0280(3) Uani 1 1 d . . . . .
H8 H 0.818162 0.490518 0.927378 0.034 Uiso 1 1 calc R U . . .
C14 C 0.50289(9) -0.0549(2) 0.35165(12) 0.0285(3) Uani 1 1 d . . . . .
H14 H 0.471852 -0.066920 0.410597 0.034 Uiso 1 1 calc R U . . .
H12 H 0.9231(10) 1.034(3) 1.0122(14) 0.036(5) Uiso 1 1 d . . . . .
H18 H 0.4281(10) 0.008(2) 0.0447(13) 0.030(4) Uiso 1 1 d . . . . .

loop_
_atom_site_aniso_label
_atom_site_aniso_U_11
_atom_site_aniso_U_22
_atom_site_aniso_U_33
_atom_site_aniso_U_23
_atom_site_aniso_U_13
_atom_site_aniso_U_12
O001 0.0305(6) 0.0203(5) 0.0273(5) -0.0001(4) -0.0105(4) -0.0064(4)
O002 0.0302(6) 0.0258(6) 0.0227(5) 0.0008(4) -0.0090(4) -0.0062(5)
O003 0.0429(7) 0.0338(6) 0.0201(5) 0.0014(5) 0.0030(5) -0.0103(5)
O004 0.0538(8) 0.0202(6) 0.0397(7) 0.0019(5) 0.0047(6) 0.0082(5)
N3 0.0263(6) 0.0192(6) 0.0215(6) -0.0001(5) -0.0048(5) -0.0042(5)
N1 0.0260(6) 0.0223(6) 0.0260(6) -0.0015(5) -0.0039(5) -0.0038(5)
N2 0.0263(7) 0.0298(7) 0.0206(6) -0.0027(5) -0.0028(5) 0.0016(5)
C2 0.0195(7) 0.0214(7) 0.0192(7) -0.0033(6) 0.0012(5) 0.0004(6)
C1 0.0219(7) 0.0168(7) 0.0188(7) -0.0003(5) 0.0017(5) 0.0007(6)
C6 0.0205(7) 0.0197(7) 0.0201(7) -0.0031(5) 0.0000(5) 0.0018(6)
C11 0.0245(7) 0.0218(7) 0.0209(7) -0.0006(6) -0.0024(6) -0.0030(6)
C3 0.0247(7) 0.0259(8) 0.0196(7) 0.0012(6) -0.0015(6) 0.0049(6)
C17 0.0240(7) 0.0222(7) 0.0192(7) -0.0018(6) -0.0014(6) -0.0001(6)
C5 0.0228(7) 0.0172(7) 0.0284(8) -0.0024(6) 0.0027(6) -0.0009(6)
C4 0.0266(8) 0.0181(7) 0.0280(8) 0.0049(6) 0.0033(6) 0.0044(6)
C18 0.0220(7) 0.0306(8) 0.0220(7) -0.0006(6) -0.0019(6) 0.0005(6)
C13 0.0198(7) 0.0276(8) 0.0265(7) -0.0026(6) -0.0030(6) 0.0033(6)
C15 0.0230(7) 0.0303(8) 0.0221(7) -0.0002(6) 0.0021(6) 0.0008(6)
C10 0.0209(7) 0.0284(8) 0.0258(7) -0.0034(6) 0.0023(6) -0.0067(6)
C16 0.0200(7) 0.0363(9) 0.0231(7) -0.0028(6) -0.0006(6) 0.0008(6)
C7 0.0243(7) 0.0260(8) 0.0269(8) -0.0057(6) 0.0002(6) -0.0008(6)
C9 0.0223(7) 0.0273(8) 0.0315(8) -0.0056(7) 0.0021(6) -0.0006(6)
C12 0.0253(7) 0.0239(8) 0.0260(7) -0.0037(6) 0.0013(6) -0.0009(6)
C8 0.0213(7) 0.0299(8) 0.0329(8) -0.0006(7) 0.0002(6) -0.0073(6)
C14 0.0251(8) 0.0389(9) 0.0215(7) -0.0023(7) 0.0023(6) 0.0007(7)

loop_
_atom_type_symbol
_atom_type_description
_atom_type_scat_dispersion_real
_atom_type_scat_dispersion_imag
_atom_type_scat_source
C C 0.0033 0.0016 'International Tables Vol C Tables 4.2.6.8 and 6.1.1.4'
H H 0.0000 0.0000 'International Tables Vol C Tables 4.2.6.8 and 6.1.1.4'
N N 0.0061 0.0033 'International Tables Vol C Tables 4.2.6.8 and 6.1.1.4'
O O 0.0106 0.0060 'International Tables Vol C Tables 4.2.6.8 and 6.1.1.4'

loop_
_geom_angle_atom_site_label_1
_geom_angle_atom_site_label_2
_geom_angle_atom_site_label_3
_geom_angle
_geom_angle_site_symmetry_1
_geom_angle_site_symmetry_3
_geom_angle_publ_flag
C6 O001 H001 109.5 . . ?
C2 O002 H002 109.5 . . ?
O004 N3 O003 123.74(13) . . ?
O004 N3 C1 118.42(12) . . ?
O003 N3 C1 117.84(12) . . ?
C8 N1 C7 116.86(13) . . ?
C13 N2 C14 117.05(13) . . ?
O002 C2 C3 125.18(12) . . ?
O002 C2 C1 117.41(12) . . ?
C3 C2 C1 117.41(13) . . ?
C6 C1 C2 123.53(13) . . ?
C6 C1 N3 117.89(12) . . ?
C2 C1 N3 118.58(12) . . ?
O001 C6 C5 124.76(13) . . ?
O001 C6 C1 117.34(13) . . ?
C5 C6 C1 117.88(13) . . ?
C9 C11 C10 116.92(13) . . ?
C9 C11 C12 119.61(14) . . ?
C10 C11 C12 123.47(13) . . ?
C4 C3 C2 119.77(13) . . ?
C4 C3 H3 120.1 . . ?
C2 C3 H3 120.1 . . ?
C16 C17 C15 116.94(13) . . ?
C16 C17 C18 120.38(13) . . ?
C15 C17 C18 122.68(13) . . ?
C4 C5 C6 119.43(13) . . ?
C4 C5 H5 120.3 . . ?
C6 C5 H5 120.3 . . ?
C3 C4 C5 121.98(13) . . ?
C3 C4 H4 119.0 . . ?
C5 C4 H4 119.0 . . ?
C18 C18 C17 125.67(18) 3_655 . ?
C18 C18 H18 120.9(10) 3_655 . ?
C17 C18 H18 113.5(10) . . ?
N2 C13 C15 123.70(13) . . ?
N2 C13 H13 118.1 . . ?
C15 C13 H13 118.1 . . ?
C13 C15 C17 119.41(14) . . ?
C13 C15 H15 120.3 . . ?
C17 C15 H15 120.3 . . ?
C7 C10 C11 119.74(14) . . ?
C7 C10 H10 120.1 . . ?
C11 C10 H10 120.1 . . ?
C14 C16 C17 119.89(14) . . ?
C14 C16 H16 120.1 . . ?
C17 C16 H16 120.1 . . ?
N1 C7 C10 123.15(14) . . ?
N1 C7 H7 118.4 . . ?
C10 C7 H7 118.4 . . ?
C8 C9 C11 119.42(14) . . ?
C8 C9 H9 120.3 . . ?
C11 C9 H9 120.3 . . ?
C12 C12 C11 125.78(19) 3_777 . ?
C12 C12 H12 118.8(11) 3_777 . ?
C11 C12 H12 115.4(11) . . ?
N1 C8 C9 123.90(14) . . ?
N1 C8 H8 118.0 . . ?
C9 C8 H8 118.0 . . ?
N2 C14 C16 122.99(14) . . ?
N2 C14 H14 118.5 . . ?
C16 C14 H14 118.5 . . ?

loop_
_geom_bond_atom_site_label_1
_geom_bond_atom_site_label_2
_geom_bond_distance
_geom_bond_site_symmetry_2
_geom_bond_publ_flag
O001 C6 1.3472(16) . ?
O001 H001 0.8200 . ?
O002 C2 1.3460(17) . ?
O002 H002 0.8200 . ?
O003 N3 1.2267(16) . ?
O004 N3 1.2178(16) . ?
N3 C1 1.4634(18) . ?
N1 C8 1.334(2) . ?
N1 C7 1.3404(19) . ?
N2 C13 1.3366(19) . ?
N2 C14 1.3370(19) . ?
C2 C3 1.391(2) . ?
C2 C1 1.3954(19) . ?
C1 C6 1.391(2) . ?
C6 C5 1.389(2) . ?
C11 C9 1.388(2) . ?
C11 C10 1.396(2) . ?
C11 C12 1.469(2) . ?
C3 C4 1.386(2) . ?
C3 H3 0.9300 . ?
C17 C16 1.389(2) . ?
C17 C15 1.393(2) . ?
C17 C18 1.468(2) . ?
C5 C4 1.388(2) . ?
C5 H5 0.9300 . ?
C4 H4 0.9300 . ?
C18 C18 1.327(3) 3_655 ?
C18 H18 0.960(17) . ?
C13 C15 1.376(2) . ?
C13 H13 0.9300 . ?
C15 H15 0.9300 . ?
C10 C7 1.379(2) . ?
C10 H10 0.9300 . ?
C16 C14 1.382(2) . ?
C16 H16 0.9300 . ?
C7 H7 0.9300 . ?
C9 C8 1.378(2) . ?
C9 H9 0.9300 . ?
C12 C12 1.325(3) 3_777 ?
C12 H12 0.971(18) . ?
C8 H8 0.9300 . ?
C14 H14 0.9300 . ?
